data_4345155
loop_
_publ_author_name
'Coburger, Peter'
'Schulz, Jan'
'Klose, Jennifer'
'Schwarze, Benedikt'
'S\'arosi, Menyh\'art B'
'Hey-Hawkins, Evamarie'

_publ_section_title
;
 C2-Symmetric P,N Ligands Derived from Carborane-Based Diphosphetanes:
 Synthesis and Coordination Chemistry.
;
_journal_issue 1
_journal_name_full 'Inorganic chemistry'
_journal_page_first 292
_journal_page_last 304
_journal_paper_doi 10.1021/acs.inorgchem.6b02173
_journal_volume 56
_journal_year 2017
_chemical_formula_moiety 'C20 H36 B10 Cu N2 P2 S2, F6 P, C4 H8 O'
_chemical_formula_sum 'C24 H44 B10 Cu F6 N2 O P3 S2'
_chemical_formula_weight 819.28
_space_group_crystal_system monoclinic
_space_group_IT_number 14
_space_group_name_Hall '-P 2ybc'
_space_group_name_H-M_alt 'P 1 21/c 1'
_symmetry_space_group_name_Hall '-P 2ybc'
_symmetry_space_group_name_H-M 'P 1 21/c 1'
_atom_sites_solution_hydrogens geom
_audit_creation_method SHELXL-2014/7
_cell_angle_alpha 90
_cell_angle_beta 90.089(4)
_cell_angle_gamma 90
_cell_formula_units_Z 4
_cell_length_a 10.8533(5)
_cell_length_b 16.9965(7)
_cell_length_c 19.5336(9)
_cell_measurement_reflns_used 2952
_cell_measurement_temperature 130
_cell_measurement_theta_max 20.5260
_cell_measurement_theta_min 2.4020
_cell_volume 3603.3(3)
_computing_cell_refinement
;
CrysAlisPro, Agilent Technologies,
Version 1.171.37.35 (release 13-08-2014 CrysAlis171 .NET)
;
_computing_data_collection
;
CrysAlisPro, Agilent Technologies,
Version 1.171.37.35 (release 13-08-2014 CrysAlis171 .NET)
;
_computing_data_reduction
;
CrysAlisPro, Agilent Technologies,
Version 1.171.37.35 (release 13-08-2014 CrysAlis171 .NET)
;
_computing_structure_refinement 'SHELXL-2014/7 (Sheldrick, 2014)'
_computing_structure_solution SHELXS-2014/7
_diffrn_ambient_environment N~2~
_diffrn_ambient_temperature 130
_diffrn_detector_area_resol_mean 16.3560
_diffrn_measured_fraction_theta_full 0.996
_diffrn_measured_fraction_theta_max 0.989
_diffrn_measurement_device_type 'Xcalibur, Sapphire3, Gemini'
_diffrn_measurement_method '\w scans'
_diffrn_radiation_monochromator graphite
_diffrn_radiation_type MoK\a
_diffrn_radiation_wavelength 0.71073
_diffrn_reflns_av_R_equivalents 0.1718
_diffrn_reflns_av_unetI/netI 0.1563
_diffrn_reflns_Laue_measured_fraction_full 0.996
_diffrn_reflns_Laue_measured_fraction_max 0.989
_diffrn_reflns_limit_h_max 14
_diffrn_reflns_limit_h_min -14
_diffrn_reflns_limit_k_max 22
_diffrn_reflns_limit_k_min -22
_diffrn_reflns_limit_l_max 25
_diffrn_reflns_limit_l_min -25
_diffrn_reflns_number 40347
_diffrn_reflns_point_group_measured_fraction_full 0.996
_diffrn_reflns_point_group_measured_fraction_max 0.989
_diffrn_reflns_theta_full 25.242
_diffrn_reflns_theta_max 27.876
_diffrn_reflns_theta_min 2.226
_diffrn_source 'Enhance (Mo) X-ray Source'
_exptl_absorpt_coefficient_mu 0.913
_exptl_absorpt_correction_T_max 1.00000
_exptl_absorpt_correction_T_min 0.98469
_exptl_absorpt_correction_type multi-scan
_exptl_absorpt_process_details
; 
'Tue Aug 02 13:57:54 2016' 
;
_exptl_crystal_density_diffrn 1.510
_exptl_crystal_description
; 
CrysAlisPro, Agilent Technologies,
Version 1.171.37.35 (release 13-08-2014 CrysAlis171 .NET)
(compiled Aug 13 2014,18:06:01)
Empirical absorption correction using spherical harmonics,
 implemented in SCALE3 ABSPACK scaling algorithm.
;
_exptl_crystal_F_000 1680
_exptl_crystal_size_max 0.05
_exptl_crystal_size_mid 0.03
_exptl_crystal_size_min 0.02
_refine_diff_density_max 0.794
_refine_diff_density_min -1.241
_refine_diff_density_rms 0.130
_refine_ls_extinction_method none
_refine_ls_goodness_of_fit_ref 1.039
_refine_ls_hydrogen_treatment constr
_refine_ls_matrix_type full
_refine_ls_number_parameters 448
_refine_ls_number_reflns 8502
_refine_ls_number_restraints 0
_refine_ls_restrained_S_all 1.039
_refine_ls_R_factor_all 0.1987
_refine_ls_R_factor_gt 0.1097
_refine_ls_shift/su_max 0.000
_refine_ls_shift/su_mean 0.000
_refine_ls_structure_factor_coef Fsqd
_refine_ls_weighting_details 'w=1/[\s^2^(Fo^2^)+(0.1210P)^2^+11.4696P] where P=(Fo^2^+2Fc^2^)/3'
_refine_ls_weighting_scheme calc
_refine_ls_wR_factor_gt 0.2409
_refine_ls_wR_factor_ref 0.2895
_reflns_Friedel_coverage 0.000
_reflns_number_gt 4535
_reflns_number_total 8502
_reflns_threshold_expression 'I > 2\s(I)'
_cod_data_source_file ic6b02173_si_002.cif
_cod_data_source_block 10
_cod_database_code 4345155
_shelx_shelxl_version_number 2014/7
_shelx_space_group_comment
; 
The symmetry employed for this shelxl refinement is uniquely defined 
by the following loop, which should always be used as a source of 
symmetry information in preference to the above space-group names. 
They are only intended as comments. 
;

loop_
_space_group_symop_operation_xyz
'x, y, z'
'-x, y+1/2, -z+1/2'
'-x, -y, -z'
'x, -y-1/2, z-1/2'

loop_
_atom_site_label
_atom_site_type_symbol
_atom_site_fract_x
_atom_site_fract_y
_atom_site_fract_z
_atom_site_U_iso_or_equiv
_atom_site_adp_type
_atom_site_occupancy
_atom_site_site_symmetry_order
_atom_site_calc_flag
_atom_site_refinement_flags_posn
_atom_site_refinement_flags_adp
C1 C 0.4210(11) 0.1541(8) 0.1957(8) 0.094(5) Uani 1 1 d . .
H1A H 0.3731 0.1601 0.2373 0.112 Uiso 1 1 calc R U
H1B H 0.4281 0.2053 0.1741 0.112 Uiso 1 1 calc R U
C4 C 0.4786(7) 0.8004(5) 0.0174(4) 0.0358(19) Uani 1 1 d . .
H4A H 0.5017 0.7783 -0.0260 0.054 Uiso 1 1 calc R U
H4B H 0.5456 0.8312 0.0351 0.054 Uiso 1 1 calc R U
H4C H 0.4075 0.8334 0.0114 0.054 Uiso 1 1 calc R U
C7 C 0.4482(7) 0.7340(5) 0.0676(4) 0.0342(19) Uani 1 1 d . .
C8 C 0.1261(8) 0.5596(5) 0.2094(4) 0.038(2) Uani 1 1 d . .
H8 H 0.1816 0.5199 0.2208 0.045 Uiso 1 1 calc R U
C9 C 0.1131(7) 0.8874(5) -0.0161(5) 0.0352(19) Uani 1 1 d . .
C10 C -0.0302(8) 0.6755(5) 0.1764(5) 0.042(2) Uani 1 1 d . .
H10 H -0.0852 0.7153 0.1648 0.050 Uiso 1 1 calc R U
C11 C 0.3023(7) 0.6410(4) -0.0410(4) 0.0273(16) Uani 1 1 d . .
C12 C 0.1699(7) 0.6587(4) -0.0923(4) 0.0290(17) Uani 1 1 d . .
C13 C 0.5560(7) 0.6767(5) 0.0764(4) 0.0339(18) Uani 1 1 d . .
H13A H 0.5753 0.6532 0.0330 0.051 Uiso 1 1 calc R U
H13B H 0.5336 0.6363 0.1084 0.051 Uiso 1 1 calc R U
H13C H 0.6267 0.7047 0.0933 0.051 Uiso 1 1 calc R U
C15 C 0.4202(8) 0.7726(5) 0.1372(4) 0.043(2) Uani 1 1 d . .
H15A H 0.4909 0.8018 0.1523 0.065 Uiso 1 1 calc R U
H15B H 0.4011 0.7326 0.1702 0.065 Uiso 1 1 calc R U
H15C H 0.3512 0.8075 0.1325 0.065 Uiso 1 1 calc R U
C16 C 0.1511(7) 0.6100(4) 0.1564(4) 0.0310(18) Uani 1 1 d . .
C17 C -0.1280(8) 0.6946(6) -0.1558(5) 0.050(3) Uani 1 1 d . .
H17A H -0.0709 0.6602 -0.1785 0.076 Uiso 1 1 calc R U
H17B H -0.1147 0.7476 -0.1709 0.076 Uiso 1 1 calc R U
H17C H -0.2107 0.6789 -0.1667 0.076 Uiso 1 1 calc R U
C19 C 0.1463(8) 0.9645(5) -0.0292(6) 0.046(2) Uani 1 1 d . .
H19 H 0.1496 0.9835 -0.0737 0.055 Uiso 1 1 calc R U
C20 C 0.0183(9) 0.5682(6) 0.2457(4) 0.045(2) Uani 1 1 d . .
H20 H -0.0007 0.5337 0.2811 0.054 Uiso 1 1 calc R U
C25 C 0.1294(7) 0.9063(5) 0.0990(5) 0.041(2) Uani 1 1 d . .
H25 H 0.1226 0.8871 0.1435 0.050 Uiso 1 1 calc R U
C27 C -0.0608(9) 0.6281(6) 0.2291(5) 0.048(2) Uani 1 1 d . .
H27 H -0.1334 0.6359 0.2534 0.058 Uiso 1 1 calc R U
C28 C 0.1744(8) 1.0120(5) 0.0253(6) 0.055(3) Uani 1 1 d . .
H28 H 0.2010 1.0633 0.0182 0.067 Uiso 1 1 calc R U
C30 C 0.1627(8) 0.9830(6) 0.0902(6) 0.059(3) Uani 1 1 d . .
H30 H 0.1773 1.0152 0.1279 0.071 Uiso 1 1 calc R U
C32 C -0.1915(8) 0.7502(5) -0.0435(6) 0.055(3) Uani 1 1 d . .
H32A H -0.1743 0.8017 -0.0613 0.082 Uiso 1 1 calc R U
H32B H -0.1763 0.7496 0.0050 0.082 Uiso 1 1 calc R U
H32C H -0.2763 0.7373 -0.0521 0.082 Uiso 1 1 calc R U
C33 C 0.4515(11) 0.0442(7) 0.1312(7) 0.079(4) Uani 1 1 d . .
H33A H 0.4501 0.0372 0.0819 0.095 Uiso 1 1 calc R U
H33B H 0.4343 -0.0060 0.1528 0.095 Uiso 1 1 calc R U
C34 C -0.1371(8) 0.6083(5) -0.0497(5) 0.047(2) Uani 1 1 d . .
H34A H -0.2206 0.5945 -0.0606 0.071 Uiso 1 1 calc R U
H34B H -0.1267 0.6090 -0.0009 0.071 Uiso 1 1 calc R U
H34C H -0.0822 0.5703 -0.0694 0.071 Uiso 1 1 calc R U
C35 C -0.1082(7) 0.6897(5) -0.0787(5) 0.0358(19) Uani 1 1 d . .
C40 C 0.5694(11) 0.0740(7) 0.1532(7) 0.076(4) Uani 1 1 d . .
H40A H 0.6077 0.1044 0.1170 0.092 Uiso 1 1 calc R U
H40B H 0.6240 0.0311 0.1656 0.092 Uiso 1 1 calc R U
C41 C 0.5444(10) 0.1237(7) 0.2124(5) 0.066(3) Uani 1 1 d . .
H41A H 0.6042 0.1659 0.2164 0.079 Uiso 1 1 calc R U
H41B H 0.5437 0.0934 0.2545 0.079 Uiso 1 1 calc R U
B5 B 0.3096(8) 0.7034(5) -0.1108(5) 0.0269(19) Uani 1 1 d . .
H5 H 0.3249 0.7670 -0.1052 0.032 Uiso 1 1 calc R U
B21 B 0.2552(9) 0.5089(6) -0.1207(5) 0.035(2) Uani 1 1 d . .
H21 H 0.2364 0.4453 -0.1232 0.043 Uiso 1 1 calc R U
B22 B 0.3732(9) 0.6475(6) -0.1774(5) 0.038(2) Uani 1 1 d . .
H22 H 0.4316 0.6750 -0.2167 0.045 Uiso 1 1 calc R U
B23 B 0.1414(9) 0.5789(5) -0.1403(5) 0.034(2) Uani 1 1 d . .
H23 H 0.0480 0.5609 -0.1556 0.041 Uiso 1 1 calc R U
B26 B 0.1927(8) 0.5680(5) -0.0549(4) 0.0252(18) Uani 1 1 d . .
H26 H 0.1333 0.5452 -0.0139 0.030 Uiso 1 1 calc R U
B31 B 0.4260(9) 0.6333(5) -0.0939(4) 0.031(2) Uani 1 1 d . .
H31 H 0.5197 0.6512 -0.0790 0.037 Uiso 1 1 calc R U
B36 B 0.2684(9) 0.5678(6) -0.1957(5) 0.037(2) Uani 1 1 d . .
H36 H 0.2594 0.5424 -0.2472 0.045 Uiso 1 1 calc R U
B37 B 0.3541(8) 0.5486(5) -0.0580(5) 0.032(2) Uani 1 1 d . .
H37 H 0.3998 0.5112 -0.0197 0.038 Uiso 1 1 calc R U
B38 B 0.2114(9) 0.6631(6) -0.1759(5) 0.032(2) Uani 1 1 d . .
H38 H 0.1649 0.7000 -0.2142 0.039 Uiso 1 1 calc R U
B39 B 0.4005(9) 0.5495(6) -0.1455(5) 0.037(2) Uani 1 1 d . .
H39 H 0.4764 0.5127 -0.1645 0.045 Uiso 1 1 calc R U
N3 N 0.1056(6) 0.8564(4) 0.0463(4) 0.0360(16) Uani 1 1 d . .
N6 N 0.0739(6) 0.6696(4) 0.1393(3) 0.0349(16) Uani 1 1 d . .
O18 O 0.3623(7) 0.1023(5) 0.1518(5) 0.091(3) Uani 1 1 d . .
F1 F -0.2621(5) 0.7926(3) 0.1868(3) 0.0686(18) Uani 1 1 d . .
F2 F -0.174(3) 0.9621(14) 0.1679(11) 0.345(15) Uani 1 1 d . .
F14 F -0.2971(8) 0.9066(5) 0.2314(5) 0.114(3) Uani 1 1 d . .
F24 F -0.3186(10) 0.8962(4) 0.1176(5) 0.131(4) Uani 1 1 d . .
F29 F -0.1050(9) 0.8746(9) 0.1924(7) 0.173(6) Uani 1 1 d . .
F43 F -0.1644(19) 0.8478(10) 0.1009(6) 0.244(8) Uani 1 1 d . .
P2 P -0.2280(7) 0.8764(4) 0.1703(4) 0.152(2) Uani 1 1 d . .
P3 P 0.29799(18) 0.68815(11) 0.04479(10) 0.0269(5) Uani 1 1 d . .
P22 P 0.04904(19) 0.71885(11) -0.04818(11) 0.0296(5) Uani 1 1 d . .
S4 S 0.28912(19) 0.59184(12) 0.11081(11) 0.0334(5) Uani 1 1 d . .
S5 S 0.07262(19) 0.83112(11) -0.09016(12) 0.0368(5) Uani 1 1 d . .
Cu1 Cu 0.10983(9) 0.73860(6) 0.05840(5) 0.0333(3) Uani 1 1 d . .

loop_
_atom_site_aniso_label
_atom_site_aniso_U_11
_atom_site_aniso_U_22
_atom_site_aniso_U_33
_atom_site_aniso_U_23
_atom_site_aniso_U_13
_atom_site_aniso_U_12
C1 0.063(8) 0.100(11) 0.118(12) -0.057(9) 0.003(8) -0.006(7)
C4 0.025(4) 0.039(5) 0.044(5) -0.006(4) -0.003(4) -0.002(3)
C7 0.026(4) 0.042(5) 0.034(5) -0.011(4) -0.004(3) 0.002(4)
C8 0.047(5) 0.039(5) 0.027(4) -0.001(4) 0.003(4) -0.012(4)
C9 0.024(4) 0.029(4) 0.053(6) -0.006(4) -0.004(4) 0.003(3)
C10 0.035(5) 0.043(5) 0.047(6) -0.020(4) 0.004(4) -0.002(4)
C11 0.027(4) 0.030(4) 0.025(4) -0.001(3) -0.003(3) 0.002(3)
C12 0.033(4) 0.023(4) 0.031(4) 0.004(3) -0.004(3) 0.000(3)
C13 0.028(4) 0.045(5) 0.029(4) -0.001(4) 0.004(3) -0.002(4)
C15 0.042(5) 0.048(5) 0.040(5) -0.011(4) -0.007(4) 0.004(4)
C16 0.040(5) 0.028(4) 0.025(4) -0.003(3) 0.004(3) -0.003(3)
C17 0.034(5) 0.048(5) 0.069(7) 0.009(5) -0.021(5) -0.008(4)
C19 0.035(5) 0.028(4) 0.075(7) -0.004(4) -0.001(5) 0.001(4)
C20 0.053(6) 0.051(6) 0.029(5) -0.012(4) 0.004(4) -0.020(5)
C25 0.029(4) 0.045(5) 0.050(6) -0.019(4) 0.008(4) -0.003(4)
C27 0.039(5) 0.061(6) 0.045(6) -0.023(5) 0.014(4) -0.016(5)
C28 0.034(5) 0.034(5) 0.098(9) -0.023(6) 0.003(5) 0.002(4)
C30 0.038(5) 0.054(6) 0.085(9) -0.045(6) 0.002(5) 0.000(5)
C32 0.031(5) 0.037(5) 0.097(8) 0.003(5) -0.007(5) 0.004(4)
C33 0.080(9) 0.071(8) 0.086(9) -0.021(7) -0.006(7) -0.006(7)
C34 0.049(6) 0.030(4) 0.063(6) 0.001(4) -0.008(5) -0.009(4)
C35 0.027(4) 0.028(4) 0.052(5) 0.001(4) -0.004(4) -0.002(3)
C40 0.063(8) 0.058(7) 0.108(11) -0.003(7) -0.008(7) -0.005(6)
C41 0.075(8) 0.084(8) 0.039(6) 0.015(6) -0.021(5) -0.005(6)
B5 0.028(5) 0.021(4) 0.032(5) 0.006(4) -0.003(4) 0.000(3)
B21 0.038(5) 0.034(5) 0.034(5) -0.009(4) -0.011(4) 0.003(4)
B22 0.035(5) 0.049(6) 0.029(5) -0.001(4) -0.003(4) 0.003(4)
B23 0.041(5) 0.026(4) 0.036(5) -0.007(4) -0.016(4) 0.000(4)
B26 0.034(5) 0.018(4) 0.024(5) 0.007(3) -0.001(4) -0.004(3)
B31 0.031(5) 0.040(5) 0.022(5) -0.002(4) 0.009(4) 0.003(4)
B36 0.046(6) 0.043(6) 0.022(5) -0.007(4) -0.012(4) 0.000(4)
B37 0.037(5) 0.024(4) 0.034(5) -0.002(4) 0.001(4) 0.002(4)
B38 0.038(5) 0.038(5) 0.021(5) 0.002(4) 0.003(4) -0.005(4)
B39 0.047(6) 0.033(5) 0.032(5) -0.006(4) -0.002(4) 0.012(4)
N3 0.025(4) 0.034(4) 0.050(5) -0.012(3) -0.001(3) 0.002(3)
N6 0.032(4) 0.042(4) 0.030(4) -0.007(3) -0.001(3) -0.007(3)
O18 0.063(5) 0.065(5) 0.144(8) -0.028(5) -0.054(5) 0.010(4)
F1 0.063(4) 0.043(3) 0.099(5) 0.022(3) -0.010(3) -0.011(3)
F2 0.45(3) 0.31(2) 0.28(2) -0.12(2) 0.06(2) -0.26(3)
F14 0.118(7) 0.097(6) 0.129(7) -0.019(5) 0.060(6) 0.010(5)
F24 0.190(10) 0.072(5) 0.132(8) 0.025(5) -0.121(7) -0.033(6)
F29 0.072(6) 0.232(13) 0.215(13) -0.098(11) 0.038(7) -0.094(8)
F43 0.34(2) 0.298(19) 0.093(8) -0.081(10) 0.042(11) -0.078(17)
P2 0.145(6) 0.164(6) 0.146(6) 0.006(5) -0.004(4) 0.002(5)
P3 0.0280(10) 0.0269(10) 0.0257(11) -0.0009(8) -0.0011(8) 0.0001(8)
P22 0.0285(11) 0.0223(10) 0.0379(12) 0.0028(8) -0.0043(9) -0.0001(8)
S4 0.0347(11) 0.0353(11) 0.0302(11) 0.0048(9) 0.0004(8) 0.0037(9)
S5 0.0383(12) 0.0227(9) 0.0494(14) 0.0027(9) -0.0058(10) 0.0004(8)
Cu1 0.0330(6) 0.0309(5) 0.0361(6) -0.0035(4) -0.0006(4) 0.0049(4)

loop_
_atom_type_symbol
_atom_type_description
_atom_type_scat_dispersion_real
_atom_type_scat_dispersion_imag
_atom_type_scat_source
C C 0.0033 0.0016 'International Tables Vol C Tables 4.2.6.8 and 6.1.1.4'
H H 0.0000 0.0000 'International Tables Vol C Tables 4.2.6.8 and 6.1.1.4'
B B 0.0013 0.0007 'International Tables Vol C Tables 4.2.6.8 and 6.1.1.4'
N N 0.0061 0.0033 'International Tables Vol C Tables 4.2.6.8 and 6.1.1.4'
O O 0.0106 0.0060 'International Tables Vol C Tables 4.2.6.8 and 6.1.1.4'
F F 0.0171 0.0103 'International Tables Vol C Tables 4.2.6.8 and 6.1.1.4'
P P 0.1023 0.0942 'International Tables Vol C Tables 4.2.6.8 and 6.1.1.4'
S S 0.1246 0.1234 'International Tables Vol C Tables 4.2.6.8 and 6.1.1.4'
Cu Cu 0.3201 1.2651 'International Tables Vol C Tables 4.2.6.8 and 6.1.1.4'

loop_
_geom_angle_atom_site_label_1
_geom_angle_atom_site_label_2
_geom_angle_atom_site_label_3
_geom_angle
O18 C1 C41 109.4(10)
C4 C7 C13 112.0(7)
C4 C7 C15 107.1(7)
C13 C7 C15 108.9(7)
C4 C7 P3 110.1(5)
C13 C7 P3 115.4(6)
C15 C7 P3 102.5(6)
C16 C8 C20 119.4(9)
N3 C9 C19 124.0(8)
N3 C9 S5 121.0(6)
C19 C9 S5 114.9(7)
N6 C10 C27 125.0(9)
B31 C11 B37 63.2(5)
B31 C11 B5 62.0(5)
B37 C11 B5 113.4(6)
B31 C11 B26 113.0(6)
B37 C11 B26 62.4(5)
B5 C11 B26 110.3(5)
B31 C11 C12 108.0(6)
B37 C11 C12 108.3(6)
B5 C11 C12 59.3(4)
B26 C11 C12 58.7(4)
B31 C11 P3 127.0(5)
B37 C11 P3 125.7(5)
B5 C11 P3 116.6(5)
B26 C11 P3 115.4(5)
C12 C11 P3 114.5(5)
B23 C12 B38 63.0(5)
B23 C12 B26 62.6(5)
B38 C12 B26 114.2(6)
B23 C12 B5 113.5(6)
B38 C12 B5 63.1(5)
B26 C12 B5 110.7(6)
B23 C12 C11 109.1(6)
B38 C12 C11 109.5(6)
B26 C12 C11 59.6(4)
B5 C12 C11 58.9(4)
B23 C12 P22 124.7(6)
B38 C12 P22 127.3(5)
B26 C12 P22 113.1(5)
B5 C12 P22 118.0(5)
C11 C12 P22 113.5(5)
N6 C16 C8 122.0(8)
N6 C16 S4 122.0(6)
C8 C16 S4 116.0(6)
C28 C19 C9 118.2(10)
C27 C20 C8 119.3(9)
N3 C25 C30 123.4(10)
C10 C27 C20 118.0(9)
C30 C28 C19 119.2(9)
C25 C30 C28 119.1(9)
O18 C33 C40 105.8(9)
C17 C35 C34 112.7(7)
C17 C35 C32 109.0(7)
C34 C35 C32 108.6(7)
C17 C35 P22 115.3(6)
C34 C35 P22 108.0(6)
C32 C35 P22 102.6(6)
C33 C40 C41 105.9(10)
C40 C41 C1 101.4(9)
C11 B5 C12 61.8(4)
C11 B5 B22 105.8(6)
C12 B5 B22 105.2(6)
C11 B5 B31 58.2(5)
C12 B5 B31 106.9(6)
B22 B5 B31 59.4(5)
C11 B5 B38 107.3(6)
C12 B5 B38 57.4(5)
B22 B5 B38 60.1(5)
B31 B5 B38 107.4(6)
B23 B21 B37 108.6(6)
B23 B21 B26 60.2(5)
B37 B21 B26 60.7(5)
B23 B21 B36 59.8(6)
B37 B21 B36 107.8(7)
B26 B21 B36 108.1(6)
B23 B21 B39 107.4(7)
B37 B21 B39 60.2(5)
B26 B21 B39 108.4(6)
B36 B21 B39 59.2(5)
B31 B22 B5 60.7(5)
B31 B22 B38 109.1(7)
B5 B22 B38 61.1(5)
B31 B22 B39 59.7(5)
B5 B22 B39 108.0(7)
B38 B22 B39 107.1(7)
B31 B22 B36 106.7(7)
B5 B22 B36 107.7(7)
B38 B22 B36 59.5(5)
B39 B22 B36 58.5(5)
C12 B23 B21 107.3(6)
C12 B23 B38 59.0(5)
B21 B23 B38 109.4(7)
C12 B23 B36 106.6(7)
B21 B23 B36 60.7(6)
B38 B23 B36 60.5(6)
C12 B23 B26 60.0(5)
B21 B23 B26 60.2(5)
B38 B23 B26 108.7(6)
B36 B23 B26 108.8(6)
C12 B26 C11 61.7(4)
C12 B26 B23 57.4(4)
C11 B26 B23 106.7(6)
C12 B26 B21 104.7(6)
C11 B26 B21 104.8(6)
B23 B26 B21 59.6(5)
C12 B26 B37 106.9(6)
C11 B26 B37 57.7(4)
B23 B26 B37 107.1(6)
B21 B26 B37 59.5(5)
C11 B31 B22 107.4(7)
C11 B31 B39 106.6(7)
B22 B31 B39 61.8(5)
C11 B31 B5 59.8(5)
B22 B31 B5 59.9(5)
B39 B31 B5 109.0(7)
C11 B31 B37 58.5(5)
B22 B31 B37 109.6(7)
B39 B31 B37 60.3(5)
B5 B31 B37 107.7(6)
B39 B36 B23 108.3(7)
B39 B36 B38 108.8(6)
B23 B36 B38 59.7(5)
B39 B36 B21 60.7(5)
B23 B36 B21 59.5(5)
B38 B36 B21 107.8(7)
B39 B36 B22 60.7(5)
B23 B36 B22 106.9(7)
B38 B36 B22 59.5(5)
B21 B36 B22 108.1(6)
C11 B37 B21 106.8(6)
C11 B37 B31 58.4(5)
B21 B37 B31 107.7(7)
C11 B37 B39 105.9(6)
B21 B37 B39 60.6(6)
B31 B37 B39 59.4(5)
C11 B37 B26 59.9(5)
B21 B37 B26 59.8(5)
B31 B37 B26 107.2(6)
B39 B37 B26 108.1(6)
C12 B38 B23 58.0(5)
C12 B38 B22 105.9(6)
B23 B38 B22 108.2(7)
C12 B38 B36 105.2(6)
B23 B38 B36 59.8(5)
B22 B38 B36 61.0(6)
C12 B38 B5 59.5(5)
B23 B38 B5 106.6(6)
B22 B38 B5 58.8(5)
B36 B38 B5 107.2(6)
B36 B39 B31 107.6(7)
B36 B39 B37 107.7(7)
B31 B39 B37 60.3(5)
B36 B39 B21 60.1(6)
B31 B39 B21 107.1(7)
B37 B39 B21 59.2(5)
B36 B39 B22 60.8(5)
B31 B39 B22 58.5(5)
B37 B39 B22 107.0(6)
B21 B39 B22 107.8(7)
C9 N3 C25 115.9(7)
C9 N3 Cu1 119.9(5)
C25 N3 Cu1 121.7(6)
C10 N6 C16 116.2(7)
C10 N6 Cu1 123.0(6)
C16 N6 Cu1 120.6(5)
C1 O18 C33 107.5(9)
P2 F2 F29 50.0(8)
P2 F29 F2 59.0(9)
F29 P2 F24 149.4(9)
F29 P2 F14 103.9(8)
F24 P2 F14 98.3(8)
F29 P2 F1 98.5(8)
F24 P2 F1 101.7(6)
F14 P2 F1 91.8(6)
F29 P2 F2 71.1(12)
F24 P2 F2 90.9(12)
F14 P2 F2 83.8(10)
F1 P2 F2 167.2(12)
F29 P2 F43 81.0(9)
F24 P2 F43 76.3(8)
F14 P2 F43 174.6(10)
F1 P2 F43 90.0(8)
F2 P2 F43 95.5(11)
C11 P3 C7 111.9(3)
C11 P3 S4 102.7(3)
C7 P3 S4 102.8(3)
C11 P3 Cu1 107.3(2)
C7 P3 Cu1 127.7(3)
S4 P3 Cu1 100.65(10)
C35 P22 C12 110.4(4)
C35 P22 S5 103.2(3)
C12 P22 S5 103.3(3)
C35 P22 Cu1 127.6(3)
C12 P22 Cu1 108.0(2)
S5 P22 Cu1 101.20(10)
C16 S4 P3 102.3(3)
C9 S5 P22 101.6(3)
N6 Cu1 N3 131.9(3)
N6 Cu1 P22 126.54(19)
N3 Cu1 P22 91.9(2)
N6 Cu1 P3 92.8(2)
N3 Cu1 P3 112.86(19)
P22 Cu1 P3 95.82(8)

loop_
_geom_bond_atom_site_label_1
_geom_bond_atom_site_label_2
_geom_bond_distance
C1 O18 1.384(13)
C1 C41 1.473(16)
C4 C7 1.532(12)
C7 C13 1.532(11)
C7 C15 1.540(11)
C7 P3 1.860(8)
C8 C16 1.373(11)
C8 C20 1.377(12)
C9 N3 1.330(11)
C9 C19 1.383(11)
C9 S5 1.788(9)
C10 N6 1.347(11)
C10 C27 1.349(13)
C11 B31 1.699(11)
C11 B37 1.701(11)
C11 B5 1.728(11)
C11 B26 1.740(11)
C11 C12 1.777(10)
C11 P3 1.858(8)
C12 B23 1.677(11)
C12 B38 1.695(12)
C12 B26 1.724(10)
C12 B5 1.734(11)
C12 P22 1.874(8)
C16 N6 1.355(10)
C16 S4 1.771(8)
C17 C35 1.525(12)
C19 C28 1.370(13)
C20 C27 1.371(13)
C25 N3 1.358(10)
C25 C30 1.364(13)
C28 C30 1.365(15)
C32 C35 1.533(12)
C33 O18 1.441(13)
C33 C40 1.442(15)
C34 C35 1.527(11)
C35 P22 1.873(8)
C40 C41 1.458(15)
B5 B22 1.753(13)
B5 B31 1.766(12)
B5 B38 1.794(12)
B21 B23 1.757(13)
B21 B37 1.762(13)
B21 B26 1.769(13)
B21 B36 1.779(14)
B21 B39 1.789(14)
B22 B31 1.745(13)
B22 B38 1.776(13)
B22 B39 1.802(14)
B22 B36 1.805(14)
B23 B38 1.763(13)
B23 B36 1.764(15)
B23 B26 1.768(12)
B26 B37 1.783(13)
B31 B39 1.766(13)
B31 B37 1.780(13)
B36 B39 1.763(13)
B36 B38 1.777(13)
B37 B39 1.781(13)
N3 Cu1 2.017(7)
N6 Cu1 2.006(7)
F1 P2 1.506(8)
F2 P2 1.570(18)
F2 F29 1.73(3)
F14 P2 1.501(9)
F24 P2 1.463(9)
F29 P2 1.403(12)
F43 P2 1.599(14)
P3 S4 2.086(3)
P3 Cu1 2.231(2)
P22 S5 2.093(3)
P22 Cu1 2.209(2)
